data_7027294
loop_
_publ_author_name
'Paul, Rowena L.'
'Amoroso, Angelo J.'
'Jones, Peter L.'
'Couchman, Samantha M.'
'Reeves, Zoe R.'
'Rees, Leigh H.'
'Jeffery, John C.'
'McCleverty, Jon A.'
'Ward, Michael D.'

_publ_section_title
;
 Effects of metal co-ordination geometry on self-assembly: a monomeric
 complex with trigonal prismatic metal co-ordination vs. tetrameric
 complexes with octahedral metal co-ordination
;
_journal_issue 10
_journal_name_full 'Journal of the Chemical Society, Dalton Transactions'
_journal_page_first 1563
_journal_paper_doi 10.1039/a900805e
_journal_year 1999
_chemical_formula_sum 'C78 H84 B2 F18 N24 O8 P4 Zn4'
_chemical_formula_weight 2234.67
_chemical_name_systematic
; 
 ? 
;
_space_group_IT_number 15
_symmetry_cell_setting monoclinic
_symmetry_space_group_name_Hall '-C 2yc'
_symmetry_space_group_name_H-M 'C 1 2/c 1'
_atom_sites_solution_hydrogens geom
_atom_sites_solution_primary direct
_atom_sites_solution_secondary difmap
_audit_creation_method SHELXL
_cell_angle_alpha 90.00
_cell_angle_beta 104.946(13)
_cell_angle_gamma 90.00
_cell_formula_units_Z 4
_cell_length_a 18.291(2)
_cell_length_b 22.321(3)
_cell_length_c 24.103(3)
_cell_measurement_temperature 173(2)
_cell_volume 9508(2)
_computing_structure_refinement 'SHELXL-93 (Sheldrick, 1993)'
_computing_structure_solution 'SHELXS-86 (Sheldrick, 1990)'
_diffrn_ambient_temperature 173(2)
_diffrn_measurement_device 'Siemens SMART Area Detector'
_diffrn_measurement_method '\w rotation with narrow frames (0.3 degrees)'
_diffrn_radiation_monochromator graphite
_diffrn_radiation_source 'fine-focus sealed tube'
_diffrn_radiation_type MoK\a
_diffrn_radiation_wavelength 0.71073
_diffrn_reflns_av_R_equivalents 0.0610
_diffrn_reflns_av_sigmaI/netI 0.0796
_diffrn_reflns_limit_h_max 23
_diffrn_reflns_limit_h_min -13
_diffrn_reflns_limit_k_max 28
_diffrn_reflns_limit_k_min -26
_diffrn_reflns_limit_l_max 31
_diffrn_reflns_limit_l_min -31
_diffrn_reflns_number 24571
_diffrn_reflns_theta_max 25.00
_diffrn_reflns_theta_min 1.55
_exptl_absorpt_coefficient_mu 1.165
_exptl_absorpt_correction_T_max 0.64
_exptl_absorpt_correction_T_min 0.62
_exptl_absorpt_correction_type 'Empirical, pseudo-azimuthal scan (SADABS)'
_exptl_crystal_colour clear
_exptl_crystal_density_diffrn 1.561
_exptl_crystal_description block
_exptl_crystal_F_000 4544
_exptl_crystal_size_max 0.4
_exptl_crystal_size_mid 0.4
_exptl_crystal_size_min 0.4
_refine_diff_density_max 0.787
_refine_diff_density_min -0.670
_refine_diff_density_rms 0.092
_refine_ls_extinction_method none
_refine_ls_goodness_of_fit_all 1.025
_refine_ls_goodness_of_fit_obs 1.118
_refine_ls_matrix_type full
_refine_ls_number_parameters 623
_refine_ls_number_reflns 8301
_refine_ls_number_restraints 102
_refine_ls_restrained_S_all 1.028
_refine_ls_restrained_S_obs 1.112
_refine_ls_R_factor_all 0.1106
_refine_ls_R_factor_obs 0.0592
_refine_ls_shift/esd_max 0.371
_refine_ls_shift/esd_mean 0.013
_refine_ls_structure_factor_coef Fsqd
_refine_ls_weighting_details 'w=1/[\s^2^(Fo^2^)+(0.0767P)^2^+20.1303P] where P=(Fo^2^+2Fc^2^)/3'
_refine_ls_weighting_scheme calc
_refine_ls_wR_factor_all 0.1643
_refine_ls_wR_factor_obs 0.1382
_reflns_number_observed 5208
_reflns_number_total 8328
_reflns_observed_criterion >2sigma(I)
_cod_data_source_file 900805esup1.cif
_cod_data_source_block znts2
_cod_depositor_comments
;
The following automatic conversions were performed:

'_symmetry_cell_setting' value 'Monoclinic' changed to 'monoclinic'
according to /home/saulius/struct/CIF-dictionaries/cif_core.dic
dictionary named 'cif_core.dic' version 2.4.2 from 2011-04-26.

Automatic conversion script
Id: cif_fix_values 1891 2012-01-12 08:04:46Z andrius 

The following automatic conversions were performed:

'_refine_ls_weighting_scheme' value 'calc
w=1/[\s^2^(Fo^2^)+(0.0767P)^2^+20.1303P] where P=(Fo^2^+2Fc^2^)/3'
was changed to 'calc'. New tag '_refine_ls_weighting_details' was
created. The value of the new tag was set to
'w=1/[\s^2^(Fo^2^)+(0.0767P)^2^+20.1303P] where P=(Fo^2^+2Fc^2^)/3'.

Automatic conversion script
Id: cif_fix_values 3143 2015-03-26 13:38:13Z robertas 
;
_cod_original_cell_volume 9507.6(20)
_cod_original_sg_symbol_H-M C2/c
_cod_database_code 7027294

loop_
_symmetry_equiv_pos_as_xyz
'x, y, z'
'-x, y, -z+1/2'
'x+1/2, y+1/2, z'
'-x+1/2, y+1/2, -z+1/2'
'-x, -y, -z'
'x, -y, z-1/2'
'-x+1/2, -y+1/2, -z'
'x+1/2, -y+1/2, z-1/2'

loop_
_atom_site_aniso_label
_atom_site_aniso_U_11
_atom_site_aniso_U_22
_atom_site_aniso_U_33
_atom_site_aniso_U_23
_atom_site_aniso_U_13
_atom_site_aniso_U_12
Zn1 0.0283(4) 0.0355(4) 0.0241(3) -0.0006(3) 0.0057(3) 0.0001(3)
Zn2 0.0361(4) 0.0356(4) 0.0325(4) -0.0027(3) 0.0111(3) 0.0022(3)
P1 0.0281(11) 0.0380(12) 0.0249(10) 0.000 0.0088(9) 0.000
O1 0.033(2) 0.064(3) 0.031(2) 0.015(2) 0.002(2) -0.008(2)
O2 0.031(2) 0.039(2) 0.040(2) -0.006(2) 0.017(2) -0.002(2)
B1 0.041(4) 0.043(4) 0.036(4) -0.008(3) 0.014(3) 0.011(3)
N111 0.045(3) 0.041(3) 0.029(3) -0.007(2) 0.006(2) 0.007(2)
N112 0.036(3) 0.042(3) 0.025(2) -0.003(2) 0.006(2) 0.005(2)
C113 0.036(3) 0.047(4) 0.025(3) -0.001(2) 0.009(3) -0.003(3)
C114 0.047(4) 0.059(4) 0.021(3) -0.007(3) 0.002(3) 0.000(3)
C115 0.051(4) 0.050(4) 0.029(3) -0.006(3) 0.007(3) 0.003(3)
N121 0.032(3) 0.041(3) 0.027(2) 0.000(2) 0.008(2) 0.001(2)
C122 0.038(3) 0.043(3) 0.026(3) 0.004(3) 0.008(3) -0.001(3)
C123 0.040(4) 0.060(4) 0.026(3) -0.001(3) 0.005(3) -0.001(3)
C124 0.040(4) 0.076(5) 0.032(3) 0.012(3) -0.002(3) 0.013(4)
C125 0.041(4) 0.053(4) 0.043(4) 0.005(3) 0.006(3) 0.013(3)
C126 0.042(4) 0.050(4) 0.035(3) 0.002(3) 0.012(3) 0.008(3)
N211 0.036(3) 0.038(3) 0.031(2) -0.002(2) 0.011(2) 0.009(2)
N212 0.032(3) 0.043(3) 0.029(3) -0.004(2) 0.009(2) 0.006(2)
C213 0.027(3) 0.039(3) 0.023(3) 0.005(2) 0.001(2) -0.005(3)
C214 0.024(3) 0.058(4) 0.033(3) 0.003(3) 0.004(3) -0.004(3)
C215 0.031(3) 0.059(4) 0.029(3) 0.006(3) 0.010(3) 0.008(3)
N221 0.030(3) 0.031(3) 0.029(2) 0.005(2) 0.005(2) 0.002(2)
C222 0.030(3) 0.040(3) 0.032(3) 0.006(3) 0.004(3) -0.001(3)
C223 0.032(4) 0.047(4) 0.077(5) -0.003(3) 0.011(3) -0.007(3)
C224 0.046(5) 0.041(4) 0.112(7) -0.014(4) 0.011(4) -0.011(3)
C225 0.051(5) 0.037(4) 0.083(5) -0.011(3) 0.022(4) -0.001(3)
C226 0.038(4) 0.034(3) 0.048(4) 0.003(3) 0.012(3) 0.003(3)
N311 0.041(3) 0.033(3) 0.038(3) -0.004(2) 0.003(2) 0.006(2)
N312 0.034(3) 0.035(3) 0.040(3) -0.003(2) 0.011(2) 0.004(2)
C313 0.038(4) 0.036(3) 0.052(4) 0.005(3) 0.009(3) 0.000(3)
C314 0.074(5) 0.037(4) 0.061(5) 0.008(3) 0.002(4) -0.011(3)
C315 0.081(6) 0.035(4) 0.055(4) -0.005(3) -0.004(4) -0.001(3)
N321 0.063(4) 0.050(3) 0.044(3) 0.011(3) 0.025(3) 0.012(3)
C322 0.061(5) 0.046(4) 0.068(5) 0.009(3) 0.039(4) 0.001(3)
C323 0.125(8) 0.058(5) 0.094(7) 0.025(5) 0.057(6) 0.011(5)
C324 0.214(13) 0.088(7) 0.113(8) 0.040(6) 0.123(9) 0.036(8)
C325 0.215(13) 0.079(6) 0.084(6) 0.030(5) 0.099(8) 0.058(7)
C326 0.132(8) 0.059(5) 0.060(5) 0.006(4) 0.058(5) 0.025(5)
N411 0.030(3) 0.049(3) 0.045(3) -0.015(2) 0.005(2) 0.010(2)
N412 0.030(3) 0.045(3) 0.027(2) -0.007(2) 0.005(2) 0.004(2)
C413 0.033(4) 0.047(4) 0.037(3) -0.002(3) 0.003(3) 0.006(3)
C414 0.030(4) 0.063(5) 0.059(4) -0.020(3) 0.005(3) 0.000(3)
C415 0.038(4) 0.049(4) 0.063(4) -0.021(3) 0.008(3) -0.001(3)
N421 0.034(3) 0.042(3) 0.028(2) 0.002(2) 0.010(2) 0.011(2)
C422 0.033(4) 0.041(3) 0.031(3) 0.004(3) 0.006(3) 0.009(3)
C423 0.038(4) 0.051(4) 0.044(4) 0.001(3) 0.008(3) 0.001(3)
C424 0.037(4) 0.070(5) 0.045(4) 0.011(3) 0.015(3) 0.020(4)
C425 0.049(4) 0.052(4) 0.039(4) 0.007(3) 0.016(3) 0.019(3)
C426 0.043(4) 0.042(4) 0.033(3) 0.005(3) 0.010(3) 0.010(3)
P2 0.0444(10) 0.0480(10) 0.0487(10) 0.0160(8) 0.0093(8) -0.0041(8)
F21 0.084(4) 0.341(10) 0.081(4) 0.094(5) -0.029(3) -0.032(5)
F22 0.117(5) 0.051(3) 0.275(8) 0.022(4) 0.104(5) 0.000(3)
F23 0.154(5) 0.061(3) 0.188(6) -0.035(3) 0.093(5) -0.028(3)
F24 0.077(3) 0.136(4) 0.072(3) 0.021(3) 0.043(3) -0.015(3)
F25 0.050(3) 0.089(3) 0.101(3) 0.003(3) 0.034(2) -0.011(2)
F26 0.059(3) 0.164(5) 0.058(3) 0.016(3) 0.010(2) -0.012(3)
P3 0.041(2) 0.040(2) 0.160(3) 0.000 0.032(2) 0.000
F31 0.055(3) 0.124(5) 0.284(9) -0.098(5) 0.027(4) -0.026(3)
F32 0.143(6) 0.125(5) 0.207(7) 0.082(5) 0.086(5) 0.044(4)
F33 0.058(3) 0.092(3) 0.196(6) -0.038(4) 0.060(4) -0.017(3)
C1 0.295(38) 0.766(77) 0.167(23) -0.008(37) 0.023(23) -0.161(46)
C2 0.360(35) 0.317(27) 0.224(21) -0.151(20) 0.211(24) -0.207(26)
O3 0.154(10) 0.240(15) 0.485(26) -0.122(17) 0.064(14) -0.054(11)
C4 0.366(33) 0.326(31) 0.239(25) 0.056(24) 0.111(25) 0.004(27)
C5 0.688(60) 0.376(35) 0.224(23) -0.007(23) 0.128(32) -0.393(41)
C6 0.504(41) 0.399(34) 0.133(15) 0.106(19) 0.072(21) 0.259(31)
C7 0.090(9) 0.238(17) 0.154(13) -0.046(12) 0.010(9) -0.040(10)
C8 0.258(21) 0.165(13) 0.065(8) 0.012(8) 0.034(11) 0.061(13)
O8 0.265(14) 0.298(14) 0.137(9) 0.090(10) 0.061(10) 0.112(11)

loop_
_atom_site_label
_atom_site_type_symbol
_atom_site_fract_x
_atom_site_fract_y
_atom_site_fract_z
_atom_site_U_iso_or_equiv
_atom_site_thermal_displace_type
_atom_site_occupancy
_atom_site_calc_flag
_atom_site_refinement_flags
_atom_site_attached_hydrogens
Zn1 Zn 0.94731(3) 0.03863(3) 0.85234(2) 0.0295(2) Uani 1 d . 0
Zn2 Zn 0.83869(4) 0.10685(3) 0.73263(3) 0.0343(2) Uani 1 d . 0
P1 P 1.0000 0.03403(9) 0.7500 0.0300(5) Uani 1 d S 0
O1 O 1.0381(2) -0.0024(2) 0.8026(2) 0.0437(10) Uani 1 d . 0
O2 O 0.9427(2) 0.0732(2) 0.7720(2) 0.0352(9) Uani 1 d . 0
B1 B 0.8388(4) 0.1704(3) 0.8796(3) 0.039(2) Uani 1 d . 0
H1 H 0.8075(4) 0.1955(3) 0.8991(3) 0.047 Uiso 1 calc R 0
N111 N 0.9120(3) 0.1516(2) 0.9249(2) 0.0391(12) Uani 1 d . 0
N112 N 0.9563(3) 0.1054(2) 0.9166(2) 0.0348(11) Uani 1 d . 0
C113 C 1.0084(3) 0.0969(2) 0.9667(2) 0.0356(13) Uani 1 d . 0
C114 C 0.9997(4) 0.1394(3) 1.0067(2) 0.044(2) Uani 1 d . 0
H11A H 1.0298(4) 0.1446(3) 1.0449(2) 0.052 Uiso 1 calc R 0
C115 C 0.9378(4) 0.1721(3) 0.9786(2) 0.044(2) Uani 1 d . 0
H11B H 0.9164(4) 0.2043(3) 0.9947(2) 0.052 Uiso 1 calc R 0
N121 N 1.0400(3) 0.0085(2) 0.9239(2) 0.0331(11) Uani 1 d . 0
C122 C 1.0583(3) 0.0453(3) 0.9700(2) 0.0358(13) Uani 1 d . 0
C123 C 1.1186(3) 0.0346(3) 1.0162(2) 0.0427(15) Uani 1 d . 0
H12A H 1.1305(3) 0.0618(3) 1.0476(2) 0.051 Uiso 1 calc R 0
C124 C 1.1621(4) -0.0163(3) 1.0166(3) 0.052(2) Uani 1 d . 0
H12B H 1.2037(4) -0.0250(3) 1.0484(3) 0.062 Uiso 1 calc R 0
C125 C 1.1437(3) -0.0539(3) 0.9699(3) 0.046(2) Uani 1 d . 0
H12C H 1.1728(3) -0.0889(3) 0.9689(3) 0.056 Uiso 1 calc R 0
C126 C 1.0827(3) -0.0405(3) 0.9247(2) 0.0422(14) Uani 1 d . 0
H12D H 1.0705(3) -0.0670(3) 0.8927(2) 0.051 Uiso 1 calc R 0
N211 N 0.7933(3) 0.1138(2) 0.8558(2) 0.0344(11) Uani 1 d . 0
N212 N 0.8284(3) 0.0654(2) 0.8392(2) 0.0346(11) Uani 1 d . 0
C213 C 0.7781(3) 0.0206(2) 0.8290(2) 0.0307(13) Uani 1 d . 0
C214 C 0.7090(3) 0.0402(3) 0.8370(2) 0.0392(14) Uani 1 d . 0
H21A H 0.6634(3) 0.0179(3) 0.8317(2) 0.047 Uiso 1 calc R 0
C215 C 0.7215(3) 0.0989(3) 0.8542(2) 0.0392(14) Uani 1 d . 0
H21B H 0.6852(3) 0.1248(3) 0.8636(2) 0.047 Uiso 1 calc R 0
N221 N 0.8831(2) -0.0419(2) 0.8259(2) 0.0304(10) Uani 1 d . 0
C222 C 0.8070(3) -0.0380(2) 0.8159(2) 0.0347(13) Uani 1 d . 0
C223 C 0.7600(4) -0.0855(3) 0.7951(3) 0.053(2) Uani 1 d . 0
H22A H 0.7067(4) -0.0819(3) 0.7885(3) 0.064 Uiso 1 calc R 0
C224 C 0.7924(4) -0.1388(3) 0.7839(4) 0.068(2) Uani 1 d . 0
H22B H 0.7613(4) -0.1726(3) 0.7703(4) 0.081 Uiso 1 calc R 0
C225 C 0.8691(4) -0.1426(3) 0.7926(3) 0.056(2) Uani 1 d . 0
H22C H 0.8920(4) -0.1785(3) 0.7842(3) 0.067 Uiso 1 calc R 0
C226 C 0.9128(4) -0.0930(2) 0.8138(2) 0.0400(14) Uani 1 d . 0
H22D H 0.9661(4) -0.0956(2) 0.8199(2) 0.048 Uiso 1 calc R 0
N311 N 0.8570(3) 0.2080(2) 0.8309(2) 0.0385(12) Uani 1 d . 0
N312 N 0.8612(3) 0.1857(2) 0.7797(2) 0.0359(11) Uani 1 d . 0
C313 C 0.8812(3) 0.2311(3) 0.7503(3) 0.0427(15) Uani 1 d . 0
C314 C 0.8909(4) 0.2834(3) 0.7833(3) 0.060(2) Uani 1 d . 0
H31A H 0.9052(4) 0.3219(3) 0.7731(3) 0.072 Uiso 1 calc R 0
C315 C 0.8751(4) 0.2669(3) 0.8336(3) 0.061(2) Uani 1 d . 0
H31B H 0.8766(4) 0.2926(3) 0.8653(3) 0.073 Uiso 1 calc R 0
N321 N 0.8657(3) 0.1638(2) 0.6719(2) 0.0503(14) Uani 1 d D 0
C322 C 0.8856(4) 0.2194(3) 0.6917(3) 0.054(2) Uani 1 d D 0
C323 C 0.9085(5) 0.2620(4) 0.6587(4) 0.087(3) Uani 1 d D 0
H32A H 0.9250(5) 0.3005(4) 0.6737(4) 0.104 Uiso 1 calc R 0
C324 C 0.9066(7) 0.2466(5) 0.6019(5) 0.123(5) Uani 1 d DU 0
H32B H 0.9209(7) 0.2755(5) 0.5777(5) 0.148 Uiso 1 calc R 0
C325 C 0.8841(7) 0.1901(4) 0.5804(4) 0.115(4) Uani 1 d DU 0
H32C H 0.8817(7) 0.1796(4) 0.5418(4) 0.138 Uiso 1 calc R 0
C326 C 0.8655(5) 0.1500(3) 0.6179(3) 0.078(3) Uani 1 d D 0
H32D H 0.8518(5) 0.1104(3) 0.6047(3) 0.093 Uiso 1 calc R 0
N411 N 0.8171(3) -0.0218(2) 0.6760(2) 0.0425(13) Uani 1 d . 0
H41A H 0.8654(3) -0.0301(2) 0.6810(2) 0.051 Uiso 1 calc R 0
N412 N 0.7905(3) 0.0299(2) 0.6908(2) 0.0345(11) Uani 1 d . 0
C413 C 0.7150(3) 0.0249(3) 0.6765(2) 0.0403(14) Uani 1 d . 0
C414 C 0.6936(4) -0.0311(3) 0.6518(3) 0.051(2) Uani 1 d . 0
H41B H 0.6438(4) -0.0464(3) 0.6375(3) 0.062 Uiso 1 calc R 0
C415 C 0.7605(4) -0.0589(3) 0.6526(3) 0.051(2) Uani 1 d . 0
H41C H 0.7657(4) -0.0982(3) 0.6388(3) 0.061 Uiso 1 calc R 0
N421 N 0.7147(3) 0.1221(2) 0.7163(2) 0.0344(11) Uani 1 d . 0
C422 C 0.6721(3) 0.0766(3) 0.6899(2) 0.0353(14) Uani 1 d . 0
C423 C 0.5937(3) 0.0770(3) 0.6773(3) 0.045(2) Uani 1 d . 0
H42A H 0.5647(3) 0.0439(3) 0.6588(3) 0.054 Uiso 1 calc R 0
C424 C 0.5593(4) 0.1274(3) 0.6925(3) 0.050(2) Uani 1 d . 0
H42B H 0.5057(4) 0.1295(3) 0.6841(3) 0.060 Uiso 1 calc R 0
C425 C 0.6026(4) 0.1742(3) 0.7196(3) 0.046(2) Uani 1 d . 0
H42C H 0.5795(4) 0.2089(3) 0.7304(3) 0.055 Uiso 1 calc R 0
C426 C 0.6806(3) 0.1700(3) 0.7311(2) 0.0393(14) Uani 1 d . 0
H42D H 0.7107(3) 0.2023(3) 0.7501(2) 0.047 Uiso 1 calc R 0
P2 P 0.89319(10) -0.22014(8) 0.63709(7) 0.0476(4) Uani 1 d . 0
F21 F 0.8355(3) -0.2117(4) 0.5786(2) 0.178(4) Uani 1 d U 0
F22 F 0.8942(3) -0.1506(2) 0.6488(3) 0.138(3) Uani 1 d U 0
F23 F 0.8933(4) -0.2891(2) 0.6289(3) 0.125(2) Uani 1 d . 0
F24 F 0.9600(3) -0.2129(2) 0.6073(2) 0.0905(15) Uani 1 d . 0
F25 F 0.8264(2) -0.2269(2) 0.6675(2) 0.0775(13) Uani 1 d . 0
F26 F 0.9531(2) -0.2279(2) 0.6958(2) 0.094(2) Uani 1 d . 0
P3 P 0.5000 -0.05439(12) 0.7500 0.0792(11) Uani 1 d S 0
F31 F 0.5342(3) -0.0048(3) 0.7946(4) 0.157(3) Uani 1 d U 0
F32 F 0.5344(4) -0.1048(3) 0.7934(3) 0.150(3) Uani 1 d U 0
F33 F 0.4251(3) -0.0540(2) 0.7709(3) 0.110(2) Uani 1 d U 0
C1 C 0.6861(19) -0.2803(16) 1.0715(12) 0.416(26) Uani 1 d DU 3
C2 C 0.6425(17) -0.2286(12) 1.0749(11) 0.275(16) Uani 1 d DU 2
O3 O 0.6619(7) -0.1640(6) 1.0303(8) 0.296(9) Uani 1 d DU 0
C4 C 0.6686(17) -0.0867(12) 1.0056(11) 0.304(13) Uani 1 d DU 2
C5 C 0.6640(21) -0.0888(12) 0.9434(11) 0.428(26) Uani 1 d DU 3
C6 C 0.9356(16) -0.3987(11) 0.5386(8) 0.347(18) Uani 1 d U 3
C7 C 0.8256(8) -0.3421(8) 0.4878(6) 0.165(6) Uani 1 d U 3
C8 C 0.9023(12) -0.3618(7) 0.4908(5) 0.164(7) Uani 1 d U 0
O8 O 0.9274(8) -0.3524(6) 0.4502(5) 0.232(6) Uani 1 d U 0

loop_
_atom_type_symbol
_atom_type_description
_atom_type_scat_dispersion_real
_atom_type_scat_dispersion_imag
_atom_type_scat_source
C C 0.0033 0.0016 'International Tables Vol C Tables 4.2.6.8 and 6.1.1.4'
H H 0.0000 0.0000 'International Tables Vol C Tables 4.2.6.8 and 6.1.1.4'
B B 0.0013 0.0007 'International Tables Vol C Tables 4.2.6.8 and 6.1.1.4'
N N 0.0061 0.0033 'International Tables Vol C Tables 4.2.6.8 and 6.1.1.4'
F F 0.0171 0.0103 'International Tables Vol C Tables 4.2.6.8 and 6.1.1.4'
P P 0.1023 0.0942 'International Tables Vol C Tables 4.2.6.8 and 6.1.1.4'
Zn Zn 0.2839 1.4301 'International Tables Vol C Tables 4.2.6.8 and 6.1.1.4'
O O 0.0106 0.0060 'International Tables Vol C Tables 4.2.6.8 and 6.1.1.4'

loop_
_geom_angle_atom_site_label_1
_geom_angle_atom_site_label_2
_geom_angle_atom_site_label_3
_geom_angle
_geom_angle_site_symmetry_1
_geom_angle_site_symmetry_3
O2 Zn1 N112 113.4(2) . .
O2 Zn1 N221 98.50(15) . .
N112 Zn1 N221 137.3(2) . .
O2 Zn1 N121 133.6(2) . .
N112 Zn1 N121 75.1(2) . .
N221 Zn1 N121 103.2(2) . .
O2 Zn1 N212 87.94(15) . .
N112 Zn1 N212 78.6(2) . .
N221 Zn1 N212 74.9(2) . .
N121 Zn1 N212 137.2(2) . .
O2 Zn1 O1 63.38(13) . .
N112 Zn1 O1 132.9(2) . .
N221 Zn1 O1 86.02(15) . .
N121 Zn1 O1 77.70(14) . .
N212 Zn1 O1 142.89(14) . .
O2 Zn1 P1 31.80(10) . .
N112 Zn1 P1 132.15(13) . .
N221 Zn1 P1 89.69(12) . .
N121 Zn1 P1 107.60(11) . .
N212 Zn1 P1 115.14(11) . .
O1 Zn1 P1 31.84(9) . .
O2 Zn2 N412 98.7(2) . .
O2 Zn2 N312 91.6(2) . .
N412 Zn2 N312 165.6(2) . .
O2 Zn2 N321 100.9(2) . .
N412 Zn2 N321 108.2(2) . .
N312 Zn2 N321 79.5(2) . .
O2 Zn2 N421 157.67(15) . .
N412 Zn2 N421 75.8(2) . .
N312 Zn2 N421 90.9(2) . .
N321 Zn2 N421 101.4(2) . .
O1 P1 O1 115.1(3) . 2_756
O1 P1 O2 112.4(2) . 2_756
O1 P1 O2 102.8(2) 2_756 2_756
O1 P1 O2 102.8(2) . .
O1 P1 O2 112.4(2) 2_756 .
O2 P1 O2 111.7(3) 2_756 .
O1 P1 Zn1 59.0(2) . .
O1 P1 Zn1 123.6(2) 2_756 .
O2 P1 Zn1 132.5(2) 2_756 .
O2 P1 Zn1 44.31(13) . .
O1 P1 Zn1 123.6(2) . 2_756
O1 P1 Zn1 59.0(2) 2_756 2_756
O2 P1 Zn1 44.31(13) 2_756 2_756
O2 P1 Zn1 132.5(2) . 2_756
Zn1 P1 Zn1 175.90(8) . 2_756
P1 O1 Zn1 89.2(2) . .
P1 O2 Zn2 132.6(2) . .
P1 O2 Zn1 103.9(2) . .
Zn2 O2 Zn1 112.4(2) . .
N211 B1 N311 111.4(5) . .
N211 B1 N111 109.0(5) . .
N311 B1 N111 111.4(5) . .
C115 N111 N112 109.1(5) . .
C115 N111 B1 127.8(5) . .
N112 N111 B1 122.7(4) . .
C113 N112 N111 106.6(4) . .
C113 N112 Zn1 117.3(4) . .
N111 N112 Zn1 134.7(3) . .
N112 C113 C114 110.2(5) . .
N112 C113 C122 116.7(5) . .
C114 C113 C122 133.0(5) . .
C115 C114 C113 104.4(5) . .
N111 C115 C114 109.7(5) . .
C126 N121 C122 117.7(5) . .
C126 N121 Zn1 126.2(4) . .
C122 N121 Zn1 116.0(4) . .
N121 C122 C123 122.5(5) . .
N121 C122 C113 114.6(5) . .
C123 C122 C113 122.9(5) . .
C122 C123 C124 119.2(6) . .
C125 C124 C123 118.4(6) . .
C124 C125 C126 119.7(6) . .
N121 C126 C125 122.4(6) . .
C215 N211 N212 109.0(5) . .
C215 N211 B1 130.0(5) . .
N212 N211 B1 120.5(4) . .
C213 N212 N211 106.9(4) . .
C213 N212 Zn1 115.6(4) . .
N211 N212 Zn1 134.0(4) . .
N212 C213 C214 110.2(5) . .
N212 C213 C222 115.7(5) . .
C214 C213 C222 134.0(5) . .
C215 C214 C213 104.7(5) . .
N211 C215 C214 109.2(5) . .
C226 N221 C222 118.4(5) . .
C226 N221 Zn1 124.0(4) . .
C222 N221 Zn1 117.2(4) . .
N221 C222 C223 122.2(5) . .
N221 C222 C213 115.4(5) . .
C223 C222 C213 122.4(5) . .
C222 C223 C224 118.3(6) . .
C225 C224 C223 119.8(6) . .
C224 C225 C226 118.7(6) . .
N221 C226 C225 122.6(6) . .
N312 N311 C315 109.3(5) . .
N312 N311 B1 124.5(4) . .
C315 N311 B1 126.1(5) . .
C313 N312 N311 106.9(4) . .
C313 N312 Zn2 113.3(4) . .
N311 N312 Zn2 139.6(4) . .
N312 C313 C314 110.1(5) . .
N312 C313 C322 117.7(5) . .
C314 C313 C322 132.1(6) . .
C315 C314 C313 104.7(6) . .
N311 C315 C314 109.0(6) . .
C326 N321 C322 119.4(6) . .
C326 N321 Zn2 126.8(5) . .
C322 N321 Zn2 113.8(4) . .
N321 C322 C323 121.9(7) . .
N321 C322 C313 115.6(5) . .
C323 C322 C313 122.5(7) . .
C322 C323 C324 117.5(8) . .
C325 C324 C323 121.2(8) . .
C326 C325 C324 116.7(8) . .
N321 C326 C325 123.3(8) . .
C415 N411 N412 110.7(5) . .
N411 N412 C413 106.3(5) . .
N411 N412 Zn2 135.1(4) . .
C413 N412 Zn2 118.5(4) . .
N412 C413 C414 110.0(5) . .
N412 C413 C422 116.6(5) . .
C414 C413 C422 133.3(6) . .
C415 C414 C413 104.4(6) . .
N411 C415 C414 108.5(5) . .
C426 N421 C422 118.8(5) . .
C426 N421 Zn2 127.0(4) . .
C422 N421 Zn2 114.2(3) . .
N421 C422 C423 122.8(5) . .
N421 C422 C413 114.9(5) . .
C423 C422 C413 122.3(6) . .
C424 C423 C422 117.6(6) . .
C425 C424 C423 120.0(6) . .
C424 C425 C426 118.8(6) . .
N421 C426 C425 122.1(6) . .
F21 P2 F23 91.6(4) . .
F21 P2 F26 178.6(3) . .
F23 P2 F26 89.0(3) . .
F21 P2 F24 89.9(3) . .
F23 P2 F24 91.0(3) . .
F26 P2 F24 88.8(2) . .
F21 P2 F22 91.0(4) . .
F23 P2 F22 177.1(4) . .
F26 P2 F22 88.5(4) . .
F24 P2 F22 90.3(3) . .
F21 P2 F25 90.4(3) . .
F23 P2 F25 89.5(3) . .
F26 P2 F25 90.8(2) . .
F24 P2 F25 179.4(3) . .
F22 P2 F25 89.1(3) . .
F32 P3 F32 87.3(6) . 2_656
F32 P3 F31 91.6(4) . .
F32 P3 F31 178.7(4) 2_656 .
F32 P3 F31 178.7(4) . 2_656
F32 P3 F31 91.6(4) 2_656 2_656
F31 P3 F31 89.4(6) . 2_656
F32 P3 F33 91.3(3) . .
F32 P3 F33 89.1(3) 2_656 .
F31 P3 F33 90.2(3) . .
F31 P3 F33 89.4(3) 2_656 .
F32 P3 F33 89.1(3) . 2_656
F32 P3 F33 91.3(3) 2_656 2_656
F31 P3 F33 89.4(3) . 2_656
F31 P3 F33 90.2(3) 2_656 2_656
F33 P3 F33 179.4(4) . 2_656
C1 C2 O3 113.5(19) . .
C4 O3 C2 160.0(15) . .
C5 C4 O3 108.0(19) . .
O8 C8 C6 126.0(19) . .
O8 C8 C7 118.3(15) . .
C6 C8 C7 115.0(18) . .

loop_
_geom_bond_atom_site_label_1
_geom_bond_atom_site_label_2
_geom_bond_distance
_geom_bond_site_symmetry_2
Zn1 O2 2.067(4) .
Zn1 N112 2.124(4) .
Zn1 N221 2.151(4) .
Zn1 N121 2.190(4) .
Zn1 N212 2.198(4) .
Zn1 O1 2.462(4) .
Zn1 P1 2.8724(7) .
Zn2 O2 2.037(4) .
Zn2 N412 2.069(4) .
Zn2 N312 2.076(4) .
Zn2 N321 2.091(5) .
Zn2 N421 2.225(5) .
P1 O1 1.515(4) .
P1 O1 1.515(4) 2_756
P1 O2 1.559(4) 2_756
P1 O2 1.559(4) .
P1 Zn1 2.8725(7) 2_756
B1 N211 1.541(8) .
B1 N311 1.547(8) .
B1 N111 1.552(8) .
N111 C115 1.338(7) .
N111 N112 1.358(6) .
N112 C113 1.346(7) .
C113 C114 1.391(7) .
C113 C122 1.459(8) .
C114 C115 1.370(8) .
N121 C126 1.341(7) .
N121 C122 1.353(7) .
C122 C123 1.370(8) .
C123 C124 1.386(8) .
C124 C125 1.373(8) .
C125 C126 1.376(8) .
N211 C215 1.345(7) .
N211 N212 1.368(6) .
N212 C213 1.338(7) .
C213 C214 1.397(8) .
C213 C222 1.475(7) .
C214 C215 1.376(8) .
N221 C226 1.329(7) .
N221 C222 1.352(7) .
C222 C223 1.377(8) .
C223 C224 1.385(9) .
C224 C225 1.368(9) .
C225 C226 1.383(8) .
N311 N312 1.352(6) .
N311 C315 1.353(8) .
N312 C313 1.341(7) .
C313 C314 1.398(9) .
C313 C322 1.459(9) .
C314 C315 1.366(9) .
N321 C326 1.339(8) .
N321 C322 1.345(8) .
C322 C323 1.375(9) .
C323 C324 1.402(12) .
C324 C325 1.384(14) .
C325 C326 1.375(10) .
N411 C415 1.334(7) .
N411 N412 1.337(6) .
N412 C413 1.340(7) .
C413 C414 1.396(8) .
C413 C422 1.476(8) .
C414 C415 1.369(8) .
N421 C426 1.333(7) .
N421 C422 1.337(7) .
C422 C423 1.387(8) .
C423 C424 1.383(8) .
C424 C425 1.371(9) .
C425 C426 1.384(8) .
P2 F21 1.540(5) .
P2 F23 1.553(5) .
P2 F26 1.560(5) .
P2 F24 1.577(4) .
P2 F22 1.577(5) .
P2 F25 1.586(4) .
P3 F32 1.554(6) .
P3 F32 1.554(6) 2_656
P3 F31 1.556(6) .
P3 F31 1.556(6) 2_656
P3 F33 1.578(4) .
P3 F33 1.578(4) 2_656
C1 C2 1.42(3) .
C2 O3 1.88(2) .
O3 C4 1.84(2) .
C4 C5 1.48(3) .
C6 C8 1.42(2) .
C7 C8 1.45(2) .
C8 O8 1.20(2) .
